data_2208745
loop_
_publ_author_name
'Tursina, Anna I.'
'Kurenbaeva, Zhanaphiya M.'
'Shtepa, Denis V.'
'Nesterenko, Sergei N.'
'No\"el, Henri'

_publ_section_title
;
 A new ternary indide, Ce~5~Pt~2~In~4~, with the Lu~5~Ni~2~In~4~
 structure type
;
_journal_coeditor_code WM2005
_journal_issue 4
_journal_name_full 'Acta Crystallographica Section E'
_journal_page_first i80
_journal_page_last i82
_journal_paper_doi 10.1107/S1600536806007264
_journal_volume 62
_journal_year 2006
_chemical_formula_iupac 'Ce5 Pt2 In4'
_chemical_formula_structural 'Ce5 In4 Pt2'
_chemical_formula_sum 'Ce5 In4 Pt2'
_chemical_formula_weight 1550.06
_chemical_name_common 'cerium platinum indide'
_chemical_name_systematic
;
pentacerium diplatinum tetraindide
;
_space_group_IT_number 55
_symmetry_cell_setting orthorhombic
_symmetry_space_group_name_Hall '-P 2 2ab'
_symmetry_space_group_name_H-M 'P b a m'
_atom_sites_solution_primary direct
_atom_sites_solution_secondary difmap
_audit_creation_method SHELXL-97
_cell_angle_alpha 90.00
_cell_angle_beta 90.00
_cell_angle_gamma 90.00
_cell_formula_units_Z 2
_cell_length_a 8.2088(14)
_cell_length_b 18.579(4)
_cell_length_c 3.8188(8)
_cell_measurement_reflns_used 25
_cell_measurement_temperature 291(2)
_cell_measurement_theta_max 23.10
_cell_measurement_theta_min 18.16
_cell_volume 582.4(2)
_computing_cell_refinement 'CAD-4 EXPRESS'
_computing_data_collection 'CAD-4 EXPRESS (Enraf--Nonius, 1994)'
_computing_data_reduction 'XCAD4 (Harms & Wocadlo, 1995)'
_computing_molecular_graphics
;
DIAMOND (Brandenburg, 1998) and ORTEP-3 (Farrugia, 1997)
;
_computing_publication_material
;
WinGX (Farrugia, 1999)
;
_computing_structure_refinement 'SHELXL97 (Sheldrick, 1997)'
_computing_structure_solution 'SHELXS97 (Sheldrick, 1997)'
_diffrn_ambient_temperature 291(2)
_diffrn_measured_fraction_theta_full 1.000
_diffrn_measured_fraction_theta_max 1.000
_diffrn_measurement_device_type 'Enraf--Nonius CAD-4'
_diffrn_measurement_method \w
_diffrn_radiation_monochromator graphite
_diffrn_radiation_source 'fine-focus sealed tube'
_diffrn_radiation_type MoK\a
_diffrn_radiation_wavelength 0.71073
_diffrn_reflns_av_R_equivalents 0.0000
_diffrn_reflns_av_sigmaI/netI 0.0511
_diffrn_reflns_limit_h_max 0
_diffrn_reflns_limit_h_min -13
_diffrn_reflns_limit_k_max 29
_diffrn_reflns_limit_k_min 0
_diffrn_reflns_limit_l_max 6
_diffrn_reflns_limit_l_min 0
_diffrn_reflns_number 1430
_diffrn_reflns_theta_full 34.95
_diffrn_reflns_theta_max 34.95
_diffrn_reflns_theta_min 2.19
_diffrn_standards_decay_% 0
_diffrn_standards_interval_time 120
_diffrn_standards_number 1
_exptl_absorpt_coefficient_mu 50.693
_exptl_absorpt_correction_T_max 0.602
_exptl_absorpt_correction_T_min 0.090
_exptl_absorpt_correction_type psi-scan
_exptl_absorpt_process_details '(North <i>et al.</i>,  1968)'
_exptl_crystal_colour 'metallic light-grey'
_exptl_crystal_density_diffrn 8.839
_exptl_crystal_density_method 'not measured'
_exptl_crystal_description lath
_exptl_crystal_F_000 1284
_exptl_crystal_size_max 0.07
_exptl_crystal_size_mid 0.04
_exptl_crystal_size_min 0.01
_refine_diff_density_max 2.456
_refine_diff_density_min -4.626
_refine_ls_extinction_coef 0.0017(3)
_refine_ls_extinction_expression Fc^*^=kFc[1+0.001xFc^2^\l^3^/sin(2\q)]^-1/4^
_refine_ls_extinction_method SHELXL97
_refine_ls_goodness_of_fit_ref 0.821
_refine_ls_matrix_type full
_refine_ls_number_parameters 36
_refine_ls_number_reflns 1430
_refine_ls_number_restraints 0
_refine_ls_restrained_S_all 0.821
_refine_ls_R_factor_all 0.0588
_refine_ls_R_factor_gt 0.0365
_refine_ls_shift/su_max 0.000
_refine_ls_shift/su_mean 0.000
_refine_ls_structure_factor_coef Fsqd
_refine_ls_weighting_details 'w=1/[\s^2^(Fo^2^)+(0.1P)^2^] where P=(Fo^2^+2Fc^2^)/3'
_refine_ls_weighting_scheme calc
_refine_ls_wR_factor_gt 0.1014
_refine_ls_wR_factor_ref 0.1152
_reflns_number_gt 1149
_reflns_number_total 1430
_reflns_threshold_expression I>2\s(I)
_cod_data_source_file wm2005.cif
_cod_data_source_block I
_cod_database_code 2208745
_cod_database_fobs_code 2208745

loop_
_symmetry_equiv_pos_as_xyz
'x, y, z'
'-x, -y, z'
'x+1/2, -y+1/2, -z'
'-x+1/2, y+1/2, -z'
'-x, -y, -z'
'x, y, -z'
'-x-1/2, y-1/2, z'
'x-1/2, -y-1/2, z'

loop_
_atom_site_type_symbol
_atom_site_label
_atom_site_fract_x
_atom_site_fract_y
_atom_site_fract_z
_atom_site_U_iso_or_equiv
_atom_site_adp_type
_atom_site_calc_flag
_atom_site_refinement_flags
_atom_site_occupancy
Ce Ce1 0.12160(8) 0.41785(4) 0.0000 0.01245(16) Uani d S 1
Ce Ce2 0.24262(8) 0.22254(4) 0.0000 0.01195(16) Uani d S 1
Ce Ce3 0.0000 0.0000 0.0000 0.0134(2) Uani d S 1
Pt Pt 0.01979(6) 0.30468(2) 0.5000 0.01234(14) Uani d S 1
In In1 0.29027(10) 0.07173(5) 0.5000 0.01462(19) Uani d S 1
In In2 0.43306(11) 0.34996(5) 0.5000 0.01504(19) Uani d S 1

loop_
_atom_site_aniso_label
_atom_site_aniso_U_11
_atom_site_aniso_U_22
_atom_site_aniso_U_33
_atom_site_aniso_U_12
_atom_site_aniso_U_13
_atom_site_aniso_U_23
Ce1 0.0110(3) 0.0103(3) 0.0160(3) -0.0003(2) 0.000 0.000
Ce2 0.0113(3) 0.0113(3) 0.0133(3) 0.00148(19) 0.000 0.000
Ce3 0.0122(4) 0.0116(4) 0.0163(4) 0.0001(3) 0.000 0.000
Pt 0.0122(2) 0.0094(2) 0.0154(2) 0.00008(13) 0.000 0.000
In1 0.0102(3) 0.0096(3) 0.0241(5) -0.0013(3) 0.000 0.000
In2 0.0123(4) 0.0093(3) 0.0234(5) 0.0008(3) 0.000 0.000

loop_
_atom_type_symbol
_atom_type_description
_atom_type_scat_dispersion_real
_atom_type_scat_dispersion_imag
_atom_type_scat_source
Ce Ce -0.2486 2.6331 'International Tables Vol C Tables 4.2.6.8 and 6.1.1.4'
In In -0.7276 1.3100 'International Tables Vol C Tables 4.2.6.8 and 6.1.1.4'
Pt Pt -1.7033 8.3905 'International Tables Vol C Tables 4.2.6.8 and 6.1.1.4'

loop_
_geom_angle_atom_site_label_1
_geom_angle_atom_site_label_2
_geom_angle_atom_site_label_3
_geom_angle_site_symmetry_1
_geom_angle_site_symmetry_3
_geom_angle
Pt Ce1 Pt 1_554 . 80.32(3)
Pt Ce1 In1 1_554 3_455 55.995(19)
Pt Ce1 In1 . 3_455 100.40(3)
Pt Ce1 In1 1_554 3_456 100.40(3)
Pt Ce1 In1 . 3_456 55.995(19)
In1 Ce1 In1 3_455 3_456 70.00(3)
Pt Ce1 In2 1_554 . 107.95(3)
Pt Ce1 In2 . . 65.82(2)
In1 Ce1 In2 3_455 . 161.69(3)
In1 Ce1 In2 3_456 . 108.12(2)
Pt Ce1 In2 1_554 1_554 65.82(2)
Pt Ce1 In2 . 1_554 107.95(3)
In1 Ce1 In2 3_455 1_554 108.12(2)
In1 Ce1 In2 3_456 1_554 161.69(3)
In2 Ce1 In2 . 1_554 67.62(2)
Pt Ce1 Ce3 1_554 3 124.510(18)
Pt Ce1 Ce3 . 3 124.510(18)
In1 Ce1 Ce3 3_455 3 135.05(2)
In1 Ce1 Ce3 3_456 3 135.05(2)
In2 Ce1 Ce3 . 3 59.56(2)
In2 Ce1 Ce3 1_554 3 59.56(2)
Pt Ce1 In1 1_554 7_665 170.60(2)
Pt Ce1 In1 . 7_665 106.591(19)
In1 Ce1 In1 3_455 7_665 115.64(2)
In1 Ce1 In1 3_456 7_665 79.00(3)
In2 Ce1 In1 . 7_665 80.98(2)
In2 Ce1 In1 1_554 7_665 116.63(3)
Ce3 Ce1 In1 3 7_665 57.065(17)
Pt Ce1 In1 1_554 7_664 106.591(18)
Pt Ce1 In1 . 7_664 170.60(2)
In1 Ce1 In1 3_455 7_664 79.00(3)
In1 Ce1 In1 3_456 7_664 115.64(2)
In2 Ce1 In1 . 7_664 116.63(3)
In2 Ce1 In1 1_554 7_664 80.98(2)
Ce3 Ce1 In1 3 7_664 57.065(17)
In1 Ce1 In1 7_665 7_664 65.85(2)
Pt Ce1 Ce1 1_554 5_565 116.09(3)
Pt Ce1 Ce1 . 5_565 116.09(3)
In1 Ce1 Ce1 3_455 5_565 60.27(2)
In1 Ce1 Ce1 3_456 5_565 60.27(2)
In2 Ce1 Ce1 . 5_565 135.68(2)
In2 Ce1 Ce1 1_554 5_565 135.68(2)
Ce3 Ce1 Ce1 3 5_565 97.02(3)
In1 Ce1 Ce1 7_665 5_565 55.37(2)
In1 Ce1 Ce1 7_664 5_565 55.37(2)
Pt Ce1 Ce2 1_554 . 52.378(17)
Pt Ce1 Ce2 . . 52.378(17)
In1 Ce1 Ce2 3_455 . 105.77(2)
In1 Ce1 Ce2 3_456 . 105.77(2)
In2 Ce1 Ce2 . . 56.542(18)
In2 Ce1 Ce2 1_554 . 56.542(18)
Ce3 Ce1 Ce2 3 . 100.86(2)
In1 Ce1 Ce2 7_665 . 136.93(2)
In1 Ce1 Ce2 7_664 . 136.93(2)
Ce1 Ce1 Ce2 5_565 . 162.12(3)
Pt Ce1 Ce1 1_554 1_556 130.161(13)
Pt Ce1 Ce1 . 1_556 49.839(13)
In1 Ce1 Ce1 3_455 1_556 125.001(13)
In1 Ce1 Ce1 3_456 1_556 54.999(13)
In2 Ce1 Ce1 . 1_556 56.188(12)
In2 Ce1 Ce1 1_554 1_556 123.812(12)
Ce3 Ce1 Ce1 3 1_556 90.0
In1 Ce1 Ce1 7_665 1_556 57.077(12)
In1 Ce1 Ce1 7_664 1_556 122.923(12)
Ce1 Ce1 Ce1 5_565 1_556 90.0
Ce2 Ce1 Ce1 . 1_556 90.0
Pt Ce1 Ce1 1_554 1_554 49.839(13)
Pt Ce1 Ce1 . 1_554 130.161(13)
In1 Ce1 Ce1 3_455 1_554 54.999(13)
In1 Ce1 Ce1 3_456 1_554 125.001(13)
In2 Ce1 Ce1 . 1_554 123.812(12)
In2 Ce1 Ce1 1_554 1_554 56.188(12)
Ce3 Ce1 Ce1 3 1_554 90.0
In1 Ce1 Ce1 7_665 1_554 122.923(12)
In1 Ce1 Ce1 7_664 1_554 57.078(12)
Ce1 Ce1 Ce1 5_565 1_554 90.0
Ce2 Ce1 Ce1 . 1_554 90.0
Ce1 Ce1 Ce1 1_556 1_554 180.00(4)
Pt Ce1 Ce2 1_554 3_455 47.732(14)
Pt Ce1 Ce2 . 3_455 47.732(14)
In1 Ce1 Ce2 3_455 3_455 53.93(2)
In1 Ce1 Ce2 3_456 3_455 53.93(2)
In2 Ce1 Ce2 . 3_455 109.56(2)
In2 Ce1 Ce2 1_554 3_455 109.56(2)
Ce3 Ce1 Ce2 3 3_455 166.19(2)
In1 Ce1 Ce2 7_665 3_455 132.89(2)
In1 Ce1 Ce2 7_664 3_455 132.89(2)
Ce1 Ce1 Ce2 5_565 3_455 96.79(3)
Ce2 Ce1 Ce2 . 3_455 65.333(17)
Ce1 Ce1 Ce2 1_556 3_455 90.0
Ce1 Ce1 Ce2 1_554 3_455 90.0
Pt Ce2 Pt 3_556 3 78.65(3)
Pt Ce2 Pt 3_556 1_554 158.86(3)
Pt Ce2 Pt 3 1_554 98.047(16)
Pt Ce2 Pt 3_556 . 98.047(16)
Pt Ce2 Pt 3 . 158.86(3)
Pt Ce2 Pt 1_554 . 77.43(2)
Pt Ce2 In1 3_556 1_554 97.48(2)
Pt Ce2 In1 3 1_554 54.632(18)
Pt Ce2 In1 1_554 1_554 97.42(2)
Pt Ce2 In1 . 1_554 145.99(3)
Pt Ce2 In1 3_556 . 54.632(18)
Pt Ce2 In1 3 . 97.48(2)
Pt Ce2 In1 1_554 . 145.99(3)
Pt Ce2 In1 . . 97.42(2)
In1 Ce2 In1 1_554 . 68.03(3)
Pt Ce2 In2 3_556 . 54.35(2)
Pt Ce2 In2 3 . 97.17(3)
Pt Ce2 In2 1_554 . 106.08(3)
Pt Ce2 In2 . . 65.08(2)
In1 Ce2 In2 1_554 . 145.92(3)
In1 Ce2 In2 . . 101.74(2)
Pt Ce2 In2 3_556 1_554 97.17(3)
Pt Ce2 In2 3 1_554 54.35(2)
Pt Ce2 In2 1_554 1_554 65.08(2)
Pt Ce2 In2 . 1_554 106.08(3)
In1 Ce2 In2 1_554 1_554 101.74(2)
In1 Ce2 In2 . 1_554 145.92(3)
In2 Ce2 In2 . 1_554 67.89(3)
Pt Ce2 In2 3_556 3_455 147.23(3)
Pt Ce2 In2 3 3_455 98.04(2)
Pt Ce2 In2 1_554 3_455 53.71(2)
Pt Ce2 In2 . 3_455 95.74(3)
In1 Ce2 In2 1_554 3_455 56.95(2)
In1 Ce2 In2 . 3_455 94.21(3)
In2 Ce2 In2 . 3_455 156.27(3)
In2 Ce2 In2 1_554 3_455 107.324(18)
Pt Ce2 In2 3_556 3_456 98.04(2)
Pt Ce2 In2 3 3_456 147.23(3)
Pt Ce2 In2 1_554 3_456 95.74(3)
Pt Ce2 In2 . 3_456 53.71(2)
In1 Ce2 In2 1_554 3_456 94.21(3)
In1 Ce2 In2 . 3_456 56.95(2)
In2 Ce2 In2 . 3_456 107.324(18)
In2 Ce2 In2 1_554 3_456 156.27(3)
In2 Ce2 In2 3_455 3_456 67.16(2)
Pt Ce2 Ce1 3_556 . 111.18(2)
Pt Ce2 Ce1 3 . 111.18(2)
Pt Ce2 Ce1 1_554 . 50.183(14)
Pt Ce2 Ce1 . . 50.183(14)
In1 Ce2 Ce1 1_554 . 145.290(14)
In1 Ce2 Ce1 . . 145.290(14)
In2 Ce2 Ce1 . . 56.84(2)
In2 Ce2 Ce1 1_554 . 56.84(2)
In2 Ce2 Ce1 3_455 . 100.48(2)
In2 Ce2 Ce1 3_456 . 100.48(2)
Pt Ce2 Ce2 3_556 1_556 50.675(13)
Pt Ce2 Ce2 3 1_556 129.325(12)
Pt Ce2 Ce2 1_554 1_556 128.713(12)
Pt Ce2 Ce2 . 1_556 51.287(12)
In1 Ce2 Ce2 1_554 1_556 124.016(13)
In1 Ce2 Ce2 . 1_556 55.984(13)
In2 Ce2 Ce2 . 1_556 56.057(13)
In2 Ce2 Ce2 1_554 1_556 123.943(13)
In2 Ce2 Ce2 3_455 1_556 123.581(12)
In2 Ce2 Ce2 3_456 1_556 56.419(12)
Ce1 Ce2 Ce2 . 1_556 90.0
Pt Ce2 Ce2 3_556 1_554 129.325(13)
Pt Ce2 Ce2 3 1_554 50.675(13)
Pt Ce2 Ce2 1_554 1_554 51.287(12)
Pt Ce2 Ce2 . 1_554 128.713(12)
In1 Ce2 Ce2 1_554 1_554 55.984(13)
In1 Ce2 Ce2 . 1_554 124.016(13)
In2 Ce2 Ce2 . 1_554 123.943(13)
In2 Ce2 Ce2 1_554 1_554 56.057(13)
In2 Ce2 Ce2 3_455 1_554 56.419(12)
In2 Ce2 Ce2 3_456 1_554 123.581(12)
Ce1 Ce2 Ce2 . 1_554 90.0
Ce2 Ce2 Ce2 1_556 1_554 180.00(5)
Pt Ce2 Ce1 3_556 3 46.647(15)
Pt Ce2 Ce1 3 3 46.647(15)
Pt Ce2 Ce1 1_554 3 141.287(12)
Pt Ce2 Ce1 . 3 141.287(12)
In1 Ce2 Ce1 1_554 3 52.031(18)
In1 Ce2 Ce1 . 3 52.031(18)
In2 Ce2 Ce1 . 3 95.42(3)
In2 Ce2 Ce1 1_554 3 95.42(3)
In2 Ce2 Ce1 3_455 3 108.26(2)
In2 Ce2 Ce1 3_456 3 108.26(2)
Ce1 Ce2 Ce1 . 3 145.29(3)
Ce2 Ce2 Ce1 1_556 3 90.0
Ce2 Ce2 Ce1 1_554 3 90.0
In1 Ce3 In1 5 . 180.00(3)
In1 Ce3 In1 5 5_556 69.94(2)
In1 Ce3 In1 . 5_556 110.06(2)
In1 Ce3 In1 5 1_554 110.06(2)
In1 Ce3 In1 . 1_554 69.94(2)
In1 Ce3 In1 5_556 1_554 180.00(3)
In1 Ce3 In2 5 3_456 122.05(2)
In1 Ce3 In2 . 3_456 57.95(2)
In1 Ce3 In2 5_556 3_456 83.76(2)
In1 Ce3 In2 1_554 3_456 96.24(2)
In1 Ce3 In2 5 7_654 57.95(2)
In1 Ce3 In2 . 7_654 122.05(2)
In1 Ce3 In2 5_556 7_654 96.24(2)
In1 Ce3 In2 1_554 7_654 83.76(2)
In2 Ce3 In2 3_456 7_654 180.00(4)
In1 Ce3 In2 5 3_455 83.76(2)
In1 Ce3 In2 . 3_455 96.24(2)
In1 Ce3 In2 5_556 3_455 122.05(2)
In1 Ce3 In2 1_554 3_455 57.95(2)
In2 Ce3 In2 3_456 3_455 67.80(2)
In2 Ce3 In2 7_654 3_455 112.20(2)
In1 Ce3 In2 5 7_655 96.24(2)
In1 Ce3 In2 . 7_655 83.76(2)
In1 Ce3 In2 5_556 7_655 57.95(2)
In1 Ce3 In2 1_554 7_655 122.05(2)
In2 Ce3 In2 3_456 7_655 112.20(2)
In2 Ce3 In2 7_654 7_655 67.80(2)
In2 Ce3 In2 3_455 7_655 180.000(16)
In1 Ce3 Ce1 5 7_655 117.743(19)
In1 Ce3 Ce1 . 7_655 62.257(19)
In1 Ce3 Ce1 5_556 7_655 117.743(19)
In1 Ce3 Ce1 1_554 7_655 62.257(19)
In2 Ce3 Ce1 3_456 7_655 120.210(17)
In2 Ce3 Ce1 7_654 7_655 59.790(17)
In2 Ce3 Ce1 3_455 7_655 120.210(17)
In2 Ce3 Ce1 7_655 7_655 59.790(17)
In1 Ce3 Ce1 5 3_455 62.257(19)
In1 Ce3 Ce1 . 3_455 117.743(19)
In1 Ce3 Ce1 5_556 3_455 62.257(19)
In1 Ce3 Ce1 1_554 3_455 117.743(19)
In2 Ce3 Ce1 3_456 3_455 59.790(17)
In2 Ce3 Ce1 7_654 3_455 120.210(17)
In2 Ce3 Ce1 3_455 3_455 59.790(17)
In2 Ce3 Ce1 7_655 3_455 120.210(17)
Ce1 Ce3 Ce1 7_655 3_455 180.00(2)
In1 Ce3 Ce3 5 1_556 124.969(11)
In1 Ce3 Ce3 . 1_556 55.031(11)
In1 Ce3 Ce3 5_556 1_556 55.031(11)
In1 Ce3 Ce3 1_554 1_556 124.969(11)
In2 Ce3 Ce3 3_456 1_556 56.098(11)
In2 Ce3 Ce3 7_654 1_556 123.902(11)
In2 Ce3 Ce3 3_455 1_556 123.902(11)
In2 Ce3 Ce3 7_655 1_556 56.098(11)
Ce1 Ce3 Ce3 7_655 1_556 90.0
Ce1 Ce3 Ce3 3_455 1_556 90.0
In1 Ce3 Ce3 5 1_554 55.031(11)
In1 Ce3 Ce3 . 1_554 124.969(11)
In1 Ce3 Ce3 5_556 1_554 124.969(11)
In1 Ce3 Ce3 1_554 1_554 55.031(11)
In2 Ce3 Ce3 3_456 1_554 123.902(11)
In2 Ce3 Ce3 7_654 1_554 56.098(11)
In2 Ce3 Ce3 3_455 1_554 56.098(11)
In2 Ce3 Ce3 7_655 1_554 123.902(11)
Ce1 Ce3 Ce3 7_655 1_554 90.0
Ce1 Ce3 Ce3 3_455 1_554 90.0
Ce3 Ce3 Ce3 1_556 1_554 180.0
In2 Pt Ce1 3_456 1_556 139.222(13)
In2 Pt Ce1 3_456 . 139.222(13)
Ce1 Pt Ce1 1_556 . 80.32(3)
In2 Pt In1 3_456 3_456 126.71(3)
Ce1 Pt In1 1_556 3_456 68.29(2)
Ce1 Pt In1 . 3_456 68.29(2)
In2 Pt Ce2 3_456 3_455 69.85(2)
Ce1 Pt Ce2 1_556 3_455 137.82(3)
Ce1 Pt Ce2 . 3_455 85.622(19)
In1 Pt Ce2 3_456 3_455 69.56(2)
In2 Pt Ce2 3_456 3_456 69.85(2)
Ce1 Pt Ce2 1_556 3_456 85.622(19)
Ce1 Pt Ce2 . 3_456 137.82(3)
In1 Pt Ce2 3_456 3_456 69.56(2)
Ce2 Pt Ce2 3_455 3_456 78.65(3)
In2 Pt Ce2 3_456 1_556 70.06(2)
Ce1 Pt Ce2 1_556 1_556 77.44(2)
Ce1 Pt Ce2 . 1_556 126.10(3)
In1 Pt Ce2 3_456 1_556 140.040(13)
Ce2 Pt Ce2 3_455 1_556 139.896(19)
Ce2 Pt Ce2 3_456 1_556 88.407(15)
In2 Pt Ce2 3_456 . 70.06(2)
Ce1 Pt Ce2 1_556 . 126.10(3)
Ce1 Pt Ce2 . . 77.44(2)
In1 Pt Ce2 3_456 . 140.040(13)
Ce2 Pt Ce2 3_455 . 88.407(15)
Ce2 Pt Ce2 3_456 . 139.896(19)
Ce2 Pt Ce2 1_556 . 77.43(2)
In2 Pt In2 3_456 . 117.84(3)
Ce1 Pt In2 1_556 . 63.582(18)
Ce1 Pt In2 . . 63.582(18)
In1 Pt In2 3_456 . 115.44(3)
Ce2 Pt In2 3_455 . 140.654(13)
Ce2 Pt In2 3_456 . 140.654(13)
Ce2 Pt In2 1_556 . 62.53(2)
Ce2 Pt In2 . . 62.53(2)
In2 Pt Pt 3_456 1_556 90.0
Ce1 Pt Pt 1_556 1_556 49.839(13)
Ce1 Pt Pt . 1_556 130.161(13)
In1 Pt Pt 3_456 1_556 90.0
Ce2 Pt Pt 3_455 1_556 129.325(12)
Ce2 Pt Pt 3_456 1_556 50.675(13)
Ce2 Pt Pt 1_556 1_556 51.287(12)
Ce2 Pt Pt . 1_556 128.713(12)
In2 Pt Pt . 1_556 90.0
In2 Pt Pt 3_456 1_554 90.0
Ce1 Pt Pt 1_556 1_554 130.161(13)
Ce1 Pt Pt . 1_554 49.839(13)
In1 Pt Pt 3_456 1_554 90.0
Ce2 Pt Pt 3_455 1_554 50.675(12)
Ce2 Pt Pt 3_456 1_554 129.325(13)
Ce2 Pt Pt 1_556 1_554 128.713(12)
Ce2 Pt Pt . 1_554 51.287(12)
In2 Pt Pt . 1_554 90.0
Pt Pt Pt 1_556 1_554 180.00(4)
Pt In1 In2 3_556 3_456 102.98(3)
Pt In1 Ce1 3_556 3_556 55.719(19)
In2 In1 Ce1 3_456 3_556 134.91(2)
Pt In1 Ce1 3_556 3 55.719(19)
In2 In1 Ce1 3_456 3 134.91(2)
Ce1 In1 Ce1 3_556 3 70.00(3)
Pt In1 Ce3 3_556 . 139.720(18)
In2 In1 Ce3 3_456 . 62.43(2)
Ce1 In1 Ce3 3_556 . 159.45(3)
Ce1 In1 Ce3 3 . 106.194(17)
Pt In1 Ce3 3_556 1_556 139.720(18)
In2 In1 Ce3 3_456 1_556 62.43(2)
Ce1 In1 Ce3 3_556 1_556 106.194(17)
Ce1 In1 Ce3 3 1_556 159.45(3)
Ce3 In1 Ce3 . 1_556 69.94(2)
Pt In1 Ce2 3_556 1_556 55.81(2)
In2 In1 Ce2 3_456 1_556 62.12(2)
Ce1 In1 Ce2 3_556 1_556 74.04(2)
Ce1 In1 Ce2 3 1_556 111.52(3)
Ce3 In1 Ce2 . 1_556 124.54(3)
Ce3 In1 Ce2 1_556 1_556 85.74(2)
Pt In1 Ce2 3_556 . 55.81(2)
In2 In1 Ce2 3_456 . 62.12(2)
Ce1 In1 Ce2 3_556 . 111.52(3)
Ce1 In1 Ce2 3 . 74.04(2)
Ce3 In1 Ce2 . . 85.74(2)
Ce3 In1 Ce2 1_556 . 124.54(3)
Ce2 In1 Ce2 1_556 . 68.03(3)
Pt In1 Ce1 3_556 7_655 119.90(3)
In2 In1 Ce1 3_456 7_655 123.11(3)
Ce1 In1 Ce1 3_556 7_655 101.00(3)
Ce1 In1 Ce1 3 7_655 64.36(2)
Ce3 In1 Ce1 . 7_655 60.678(17)
Ce3 In1 Ce1 1_556 7_655 97.66(3)
Ce2 In1 Ce1 1_556 7_655 174.67(3)
Ce2 In1 Ce1 . 7_655 112.804(18)
Pt In1 Ce1 3_556 7_656 119.90(3)
In2 In1 Ce1 3_456 7_656 123.11(3)
Ce1 In1 Ce1 3_556 7_656 64.36(2)
Ce1 In1 Ce1 3 7_656 101.00(3)
Ce3 In1 Ce1 . 7_656 97.66(3)
Ce3 In1 Ce1 1_556 7_656 60.678(17)
Ce2 In1 Ce1 1_556 7_656 112.804(18)
Ce2 In1 Ce1 . 7_656 174.67(3)
Ce1 In1 Ce1 7_655 7_656 65.85(2)
Pt In2 In1 3_556 3_556 102.47(3)
Pt In2 Ce2 3_556 . 55.81(2)
In1 In2 Ce2 3_556 . 135.83(2)
Pt In2 Ce2 3_556 1_556 55.81(2)
In1 In2 Ce2 3_556 1_556 135.83(2)
Ce2 In2 Ce2 . 1_556 67.89(3)
Pt In2 Ce3 3_556 3_556 138.75(2)
In1 In2 Ce3 3_556 3_556 59.618(19)
Ce2 In2 Ce3 . 3_556 161.54(3)
Ce2 In2 Ce3 1_556 3_556 109.006(18)
Pt In2 Ce3 3_556 3 138.75(2)
In1 In2 Ce3 3_556 3 59.618(19)
Ce2 In2 Ce3 . 3 109.006(18)
Ce2 In2 Ce3 1_556 3 161.54(3)
Ce3 In2 Ce3 3_556 3 67.80(2)
Pt In2 Ce1 3_556 . 122.41(3)
In1 In2 Ce1 3_556 . 120.27(3)
Ce2 In2 Ce1 . . 66.62(2)
Ce2 In2 Ce1 1_556 . 102.98(3)
Ce3 In2 Ce1 3_556 . 97.51(3)
Ce3 In2 Ce1 3 . 60.650(17)
Pt In2 Ce1 3_556 1_556 122.41(3)
In1 In2 Ce1 3_556 1_556 120.27(3)
Ce2 In2 Ce1 . 1_556 102.98(3)
Ce2 In2 Ce1 1_556 1_556 66.62(2)
Ce3 In2 Ce1 3_556 1_556 60.650(17)
Ce3 In2 Ce1 3 1_556 97.51(3)
Ce1 In2 Ce1 . 1_556 67.62(2)
Pt In2 Ce2 3_556 3_556 56.237(19)
In1 In2 Ce2 3_556 3_556 60.93(2)
Ce2 In2 Ce2 . 3_556 112.04(3)
Ce2 In2 Ce2 1_556 3_556 75.970(17)
Ce3 In2 Ce2 3_556 3_556 83.75(2)
Ce3 In2 Ce2 3 3_556 120.54(3)
Ce1 In2 Ce2 . 3_556 178.60(3)
Ce1 In2 Ce2 1_556 3_556 112.589(16)
Pt In2 Ce2 3_556 3 56.237(19)
In1 In2 Ce2 3_556 3 60.93(2)
Ce2 In2 Ce2 . 3 75.970(17)
Ce2 In2 Ce2 1_556 3 112.04(3)
Ce3 In2 Ce2 3_556 3 120.54(3)
Ce3 In2 Ce2 3 3 83.75(2)
Ce1 In2 Ce2 . 3 112.589(16)
Ce1 In2 Ce2 1_556 3 178.60(3)
Ce2 In2 Ce2 3_556 3 67.16(2)
Pt In2 Pt 3_556 . 89.99(3)
In1 In2 Pt 3_556 . 167.53(3)
Ce2 In2 Pt . . 52.387(17)
Ce2 In2 Pt 1_556 . 52.387(17)
Ce3 In2 Pt 3_556 . 110.60(2)
Ce3 In2 Pt 3 . 110.60(2)
Ce1 In2 Pt . . 50.599(18)
Ce1 In2 Pt 1_556 . 50.599(18)
Ce2 In2 Pt 3_556 . 128.36(2)
Ce2 In2 Pt 3 . 128.36(2)

loop_
_geom_bond_atom_site_label_1
_geom_bond_atom_site_label_2
_geom_bond_site_symmetry_2
_geom_bond_distance
_geom_bond_publ_flag
Ce1 Pt 1_554 2.9606(7) y
Ce1 Pt . 2.9606(7) ?
Ce1 In1 3_455 3.3288(10) y
Ce1 In1 3_456 3.3288(10) ?
Ce1 In2 . 3.4313(10) y
Ce1 In2 1_554 3.4313(10) ?
Ce1 Ce3 3 3.4609(8) y
Ce1 In1 7_665 3.5131(10) y
Ce1 In1 7_664 3.5131(10) ?
Ce1 Ce1 5_565 3.6474(14) y
Ce1 Ce2 . 3.7623(12) y
Ce1 Ce1 1_556 3.8188(8) y
Ce1 Ce1 1_554 3.8188(8) ?
Ce1 Ce2 3_455 4.0597(11) y
Ce2 Pt 3_556 3.0130(8) y
Ce2 Pt 3 3.0130(8) ?
Ce2 Pt 1_554 3.0530(7) y
Ce2 Pt . 3.0530(7) ?
Ce2 In1 1_554 3.4132(11) y
Ce2 In1 . 3.4132(11) ?
Ce2 In2 . 3.4196(10) ?
Ce2 In2 1_554 3.4196(10) ?
Ce2 In2 3_455 3.4521(10) y
Ce2 In2 3_456 3.4521(10) ?
Ce2 Ce2 1_556 3.8188(8) y
Ce2 Ce2 1_554 3.8188(8) ?
Ce2 Ce1 3 4.0597(11) ?
Ce3 In1 5 3.3315(8) y
Ce3 In1 . 3.3315(8) ?
Ce3 In1 5_556 3.3315(8) ?
Ce3 In1 1_554 3.3315(8) ?
Ce3 In2 3_456 3.4233(9) y
Ce3 In2 7_654 3.4233(9) ?
Ce3 In2 3_455 3.4233(9) ?
Ce3 In2 7_655 3.4233(9) ?
Ce3 Ce1 7_655 3.4609(8) ?
Ce3 Ce1 3_455 3.4609(8) ?
Ce3 Ce3 1_556 3.8188(8) y
Ce3 Ce3 1_554 3.8188(8) ?
Pt In2 3_456 2.9599(11) y
Pt Ce1 1_556 2.9606(7) ?
Pt In1 3_456 2.9703(10) y
Pt Ce2 3_455 3.0130(8) ?
Pt Ce2 3_456 3.0130(8) ?
Pt Ce2 1_556 3.0530(7) ?
Pt In2 . 3.4952(12) y
Pt Pt 1_556 3.8188(8) ?
Pt Pt 1_554 3.8188(8) ?
In1 Pt 3_556 2.9703(10) ?
In1 In2 3_456 3.2734(13) y
In1 Ce1 3_556 3.3288(10) ?
In1 Ce1 3 3.3288(10) ?
In1 Ce3 1_556 3.3315(8) ?
In1 Ce2 1_556 3.4132(11) ?
In1 Ce1 7_655 3.5131(10) ?
In1 Ce1 7_656 3.5131(10) ?
In2 Pt 3_556 2.9599(11) ?
In2 In1 3_556 3.2734(13) ?
In2 Ce2 1_556 3.4196(10) ?
In2 Ce3 3_556 3.4233(9) ?
In2 Ce3 3 3.4233(9) ?
In2 Ce1 1_556 3.4313(10) ?
In2 Ce2 3_556 3.4521(10) ?
In2 Ce2 3 3.4521(10) ?
